data_4001570
loop_
_publ_author_name
'Becht, Greg'
'Hwu, Shiou-Jyh'

_publ_section_title
;
 Hydrothermal Ion Exchange on Submillimeter-Size Single Crystals of a New
 Iron(III) Phosphate
;
_journal_issue 18
_journal_name_full 'Chemistry of Materials'
_journal_page_first 4221
_journal_paper_doi 10.1021/cm0607482
_journal_volume 18
_journal_year 2006
_chemical_formula_sum 'Cs11.26 Fe14 K6.74 O80 P20'
_chemical_formula_weight 4441.40
_chemical_name_systematic
; 
 ? 
;
_space_group_IT_number 14
_symmetry_space_group_name_Hall '-P 2ybc'
_symmetry_space_group_name_H-M 'P 1 21/c 1'
_atom_sites_solution_hydrogens geom
_atom_sites_solution_primary direct
_atom_sites_solution_secondary difmap
_audit_creation_method SHELXL-97
_cell_angle_alpha 90.00
_cell_angle_beta 110.29(3)
_cell_angle_gamma 90.00
_cell_formula_units_Z 1
_cell_length_a 13.762(3)
_cell_length_b 16.508(3)
_cell_length_c 9.840(2)
_cell_measurement_reflns_used 11807
_cell_measurement_temperature 293(2)
_cell_measurement_theta_max 26.0212
_cell_measurement_theta_min 2.2064
_cell_volume 2096.8(8)
_computing_structure_refinement 'SHELXL-97 (Sheldrick, 1997)'
_computing_structure_solution 'SHELXS-97 (Sheldrick, 1990)'
_diffrn_ambient_temperature 293(2)
_diffrn_measured_fraction_theta_full 0.985
_diffrn_measured_fraction_theta_max 0.985
_diffrn_measurement_device_type molybdenum
_diffrn_measurement_method dtprofit.ref
_diffrn_radiation_monochromator graphite
_diffrn_radiation_source 'fine-focus sealed tube'
_diffrn_radiation_type MoK\a
_diffrn_radiation_wavelength 0.71073
_diffrn_reflns_av_R_equivalents 0.1046
_diffrn_reflns_av_sigmaI/netI 0.0760
_diffrn_reflns_limit_h_max 16
_diffrn_reflns_limit_h_min -16
_diffrn_reflns_limit_k_max 20
_diffrn_reflns_limit_k_min -20
_diffrn_reflns_limit_l_max 12
_diffrn_reflns_limit_l_min -12
_diffrn_reflns_number 17519
_diffrn_reflns_theta_full 26.02
_diffrn_reflns_theta_max 26.02
_diffrn_reflns_theta_min 2.53
_exptl_absorpt_coefficient_mu 8.005
_exptl_absorpt_correction_T_max 0.5964
_exptl_absorpt_correction_T_min 0.4730
_exptl_absorpt_correction_type multi-scan
_exptl_crystal_colour amber
_exptl_crystal_density_diffrn 3.517
_exptl_crystal_density_method 'not measured'
_exptl_crystal_description prism
_exptl_crystal_F_000 2051
_exptl_crystal_size_max 0.11
_exptl_crystal_size_mid 0.07
_exptl_crystal_size_min 0.07
_refine_diff_density_max 1.545
_refine_diff_density_min -0.993
_refine_diff_density_rms 0.252
_refine_ls_extinction_method none
_refine_ls_goodness_of_fit_ref 1.234
_refine_ls_hydrogen_treatment none
_refine_ls_matrix_type full
_refine_ls_number_parameters 304
_refine_ls_number_reflns 4071
_refine_ls_number_restraints 0
_refine_ls_restrained_S_all 1.234
_refine_ls_R_factor_all 0.1163
_refine_ls_R_factor_gt 0.0911
_refine_ls_shift/su_max 0.000
_refine_ls_shift/su_mean 0.000
_refine_ls_structure_factor_coef Fsqd
_refine_ls_weighting_details 'calc w=1/[\s^2^(Fo^2^)+(0.0199P)^2^+65.5456P] where P=(Fo^2^+2Fc^2^)/3'
_refine_ls_weighting_scheme calc
_refine_ls_wR_factor_gt 0.1407
_refine_ls_wR_factor_ref 0.1496
_reflns_number_gt 3400
_reflns_number_total 4071
_reflns_threshold_expression >2sigma(I)
_cod_data_source_file cm0607482si20060330_094804.cif
_cod_data_source_block cd5302
_cod_original_cell_volume 2096.8(7)
_cod_original_sg_symbol_H-M P21/c
_cod_database_code 4001570

loop_
_symmetry_equiv_pos_as_xyz
'x, y, z'
'-x, y+1/2, -z+1/2'
'-x, -y, -z'
'x, -y-1/2, z-1/2'

loop_
_atom_site_label
_atom_site_type_symbol
_atom_site_fract_x
_atom_site_fract_y
_atom_site_fract_z
_atom_site_U_iso_or_equiv
_atom_site_adp_type
_atom_site_occupancy
_atom_site_symmetry_multiplicity
_atom_site_calc_flag
_atom_site_refinement_flags
K1 K 0.1764(3) 0.0593(2) 0.3937(4) 0.0262(8) Uani 1 1 d .
Cs4 Cs 0.43712(13) 0.09026(9) 0.85748(18) 0.0362(6) Uani 0.604(7) 1 d P
K4 K 0.43712(13) 0.09026(9) 0.85748(18) 0.0362(6) Uani 0.396(7) 1 d P
Cs1 Cs 0.72203(9) 0.18440(6) 0.75433(12) 0.0304(3) Uani 1 1 d .
Cs2 Cs 0.14730(10) 0.21037(7) 0.02021(17) 0.0369(5) Uani 0.788(8) 1 d P
K2 K 0.14730(10) 0.21037(7) 0.02021(17) 0.0369(5) Uani 0.212(8) 1 d P
Cs3 Cs 0.0000 0.0000 0.0000 0.0277(6) Uani 0.844(10) 2 d SP
K3 K 0.0000 0.0000 0.0000 0.0277(6) Uani 0.156(10) 2 d SP
Fe1 Fe 0.91922(16) 0.13585(11) 0.5066(2) 0.0129(4) Uani 1 1 d .
Fe2 Fe 0.45962(18) 0.18490(13) 0.2732(2) 0.0237(5) Uani 1 1 d .
Fe3 Fe 0.5000 0.0000 0.5000 0.0105(6) Uani 1 2 d S
Fe4 Fe 0.22695(16) 0.94851(12) 0.8553(2) 0.0162(5) Uani 1 1 d .
P1 P 0.3371(3) 0.0237(2) 0.1670(4) 0.0240(9) Uani 1 1 d .
P2 P 0.0773(3) 0.0462(2) 0.6785(4) 0.0217(9) Uani 1 1 d .
P3 P 0.3999(3) 0.1886(2) 0.5122(5) 0.0245(9) Uani 1 1 d .
P4 P 0.6694(3) 0.0963(2) 0.3829(4) 0.0185(8) Uani 1 1 d .
P5 P 0.9360(3) 0.1909(2) 0.1994(4) 0.0162(8) Uani 1 1 d .
O1 O 0.9674(9) 0.0507(7) 0.6789(12) 0.031(3) Uani 1 1 d .
O2 O 0.9178(8) 0.2025(5) 0.3455(10) 0.020(2) Uani 1 1 d .
O3 O 0.9271(11) 0.2255(6) 0.6331(12) 0.037(3) Uani 1 1 d .
O4 O 0.4548(8) 0.1167(6) 0.4721(12) 0.026(3) Uani 1 1 d .
O5 O 0.6044(9) 0.1739(6) 0.3596(14) 0.033(3) Uani 1 1 d .
O6 O 0.4761(12) 0.2683(7) 0.1484(14) 0.052(4) Uani 1 1 d .
O7 O 0.6204(9) 0.0288(6) 0.4362(15) 0.038(3) Uani 1 1 d .
O8 O 0.4160(10) 0.9783(6) 0.2973(11) 0.033(3) Uani 1 1 d .
O9 O 0.8423(9) 0.1400(6) 0.0990(12) 0.032(3) Uani 1 1 d .
O10 O 0.1597(10) 0.0573(6) 0.8324(12) 0.035(3) Uani 1 1 d .
O11 O 0.0787(9) 0.1126(6) 0.5716(12) 0.030(3) Uani 1 1 d .
O12 O 0.8924(8) 0.0373(6) 0.3629(10) 0.020(2) Uani 1 1 d .
O13 O 0.7753(8) 0.1170(7) 0.4891(12) 0.029(3) Uani 1 1 d .
O14 O 0.3868(11) 0.2439(8) 0.3780(13) 0.043(3) Uani 1 1 d .
O15 O 0.3826(10) 0.1067(7) 0.1468(13) 0.036(3) Uani 1 1 d .
O16 O 0.3359(10) 0.9714(7) 0.0355(12) 0.039(3) Uani 1 1 d .
O17 O 0.6748(9) 0.0723(8) 0.2336(12) 0.038(3) Uani 1 1 d .
O18 O 0.3032(12) 0.1706(9) 0.5337(18) 0.061(4) Uani 1 1 d .
O19 O 0.0357(10) 0.1492(8) 0.2165(13) 0.039(3) Uani 1 1 d .
O20 O 0.2335(9) 0.0323(8) 0.1783(14) 0.045(3) Uani 1 1 d .

loop_
_atom_site_aniso_label
_atom_site_aniso_U_11
_atom_site_aniso_U_22
_atom_site_aniso_U_33
_atom_site_aniso_U_23
_atom_site_aniso_U_13
_atom_site_aniso_U_12
K1 0.037(2) 0.0234(17) 0.0241(19) -0.0122(14) 0.0175(17) -0.0124(15)
Cs4 0.0518(12) 0.0253(9) 0.0396(11) 0.0028(7) 0.0263(9) -0.0022(7)
K4 0.0518(12) 0.0253(9) 0.0396(11) 0.0028(7) 0.0263(9) -0.0022(7)
Cs1 0.0367(7) 0.0265(5) 0.0323(6) -0.0056(5) 0.0175(5) -0.0069(5)
Cs2 0.0331(8) 0.0208(7) 0.0653(11) 0.0049(6) 0.0278(7) 0.0010(5)
K2 0.0331(8) 0.0208(7) 0.0653(11) 0.0049(6) 0.0278(7) 0.0010(5)
Cs3 0.0279(10) 0.0370(10) 0.0213(10) -0.0029(7) 0.0126(7) -0.0036(7)
K3 0.0279(10) 0.0370(10) 0.0213(10) -0.0029(7) 0.0126(7) -0.0036(7)
Fe1 0.0198(11) 0.0100(9) 0.0096(10) 0.0004(8) 0.0059(9) 0.0014(8)
Fe2 0.0316(13) 0.0172(10) 0.0217(12) 0.0074(9) 0.0087(11) 0.0039(10)
Fe3 0.0154(15) 0.0091(12) 0.0067(14) 0.0010(11) 0.0034(12) 0.0006(11)
Fe4 0.0198(11) 0.0154(10) 0.0110(11) -0.0010(8) 0.0024(9) 0.0002(8)
P1 0.027(2) 0.021(2) 0.016(2) -0.0038(16) -0.0014(18) -0.0036(17)
P2 0.035(2) 0.0153(18) 0.0095(19) 0.0004(15) 0.0008(18) 0.0069(17)
P3 0.034(2) 0.021(2) 0.021(2) -0.0020(17) 0.0131(19) 0.0077(18)
P4 0.021(2) 0.0182(18) 0.020(2) -0.0005(16) 0.0121(17) -0.0030(16)
P5 0.024(2) 0.0148(17) 0.0123(19) 0.0048(15) 0.0088(16) 0.0011(15)
O1 0.039(7) 0.037(7) 0.020(6) 0.009(5) 0.014(6) 0.016(5)
O2 0.035(6) 0.010(5) 0.012(5) 0.000(4) 0.005(5) 0.005(4)
O3 0.073(9) 0.017(5) 0.018(6) -0.006(5) 0.010(6) -0.001(6)
O4 0.034(7) 0.014(5) 0.034(7) -0.006(5) 0.014(6) 0.007(5)
O5 0.026(6) 0.026(6) 0.050(8) 0.012(6) 0.015(6) 0.004(5)
O6 0.079(11) 0.035(7) 0.031(8) 0.025(6) 0.004(7) -0.012(7)
O7 0.043(8) 0.021(6) 0.068(9) 0.000(6) 0.043(7) -0.002(5)
O8 0.053(8) 0.023(6) 0.011(6) 0.003(5) -0.005(6) 0.004(5)
O9 0.041(7) 0.022(6) 0.022(6) 0.006(5) -0.002(5) -0.017(5)
O10 0.055(8) 0.021(6) 0.016(6) -0.010(5) -0.004(6) 0.010(5)
O11 0.035(7) 0.012(5) 0.032(7) -0.004(5) -0.002(6) 0.003(5)
O12 0.026(6) 0.015(5) 0.012(5) -0.004(4) -0.001(5) 0.001(4)
O13 0.013(6) 0.054(7) 0.021(6) -0.011(5) 0.007(5) -0.007(5)
O14 0.062(9) 0.045(7) 0.026(7) 0.007(6) 0.020(7) 0.023(7)
O15 0.049(8) 0.026(6) 0.033(7) -0.003(5) 0.014(6) -0.015(6)
O16 0.058(9) 0.022(6) 0.017(6) -0.006(5) -0.012(6) 0.008(5)
O17 0.023(6) 0.076(9) 0.016(6) -0.004(6) 0.007(5) 0.001(6)
O18 0.052(9) 0.065(10) 0.078(12) -0.002(9) 0.038(9) 0.005(8)
O19 0.041(8) 0.055(8) 0.029(7) -0.001(6) 0.023(6) 0.013(6)
O20 0.021(7) 0.066(9) 0.041(8) -0.002(7) 0.000(6) -0.003(6)

loop_
_atom_type_symbol
_atom_type_description
_atom_type_scat_dispersion_real
_atom_type_scat_dispersion_imag
_atom_type_scat_source
O O 0.0106 0.0060 'International Tables Vol C Tables 4.2.6.8 and 6.1.1.4'
P P 0.1023 0.0942 'International Tables Vol C Tables 4.2.6.8 and 6.1.1.4'
K K 0.2009 0.2494 'International Tables Vol C Tables 4.2.6.8 and 6.1.1.4'
Fe Fe 0.3463 0.8444 'International Tables Vol C Tables 4.2.6.8 and 6.1.1.4'
Cs Cs -0.3680 2.1192 'International Tables Vol C Tables 4.2.6.8 and 6.1.1.4'

loop_
_geom_angle_atom_site_label_1
_geom_angle_atom_site_label_2
_geom_angle_atom_site_label_3
_geom_angle
_geom_angle_site_symmetry_1
_geom_angle_site_symmetry_3
O20 K1 O19 85.1(4) . .
O20 K1 O18 102.9(4) . .
O19 K1 O18 99.3(5) . .
O20 K1 O1 94.2(4) . 3_656
O19 K1 O1 83.9(4) . 3_656
O18 K1 O1 162.8(4) . 3_656
O20 K1 O11 165.0(4) . .
O19 K1 O11 79.9(3) . .
O18 K1 O11 79.6(4) . .
O1 K1 O11 84.4(3) 3_656 .
O20 K1 O7 83.4(4) . 3_656
O19 K1 O7 165.1(4) . 3_656
O18 K1 O7 74.2(4) . 3_656
O1 K1 O7 106.3(3) 3_656 3_656
O11 K1 O7 111.3(3) . 3_656
O20 K1 O13 93.2(4) . 3_656
O19 K1 O13 143.3(4) . 3_656
O18 K1 O13 116.7(4) . 3_656
O1 K1 O13 59.5(3) 3_656 3_656
O11 K1 O13 98.9(3) . 3_656
O7 K1 O13 47.2(3) 3_656 3_656
O20 K1 O12 140.7(4) . 3_656
O19 K1 O12 115.8(3) . 3_656
O18 K1 O12 105.7(4) . 3_656
O1 K1 O12 58.3(3) 3_656 3_656
O11 K1 O12 49.4(3) . 3_656
O7 K1 O12 79.1(3) 3_656 3_656
O13 K1 O12 49.7(3) 3_656 3_656
O20 K1 P2 165.7(3) . .
O19 K1 P2 99.6(3) . .
O18 K1 P2 89.8(3) . .
O1 K1 P2 73.0(3) 3_656 .
O11 K1 P2 24.0(2) . .
O7 K1 P2 93.9(2) 3_656 .
O13 K1 P2 74.9(2) 3_656 .
O12 K1 P2 25.80(17) 3_656 .
O20 K1 P4 95.6(3) . 3_656
O19 K1 P4 168.2(3) . 3_656
O18 K1 P4 92.1(4) . 3_656
O1 K1 P4 84.2(3) 3_656 3_656
O11 K1 P4 99.1(3) . 3_656
O7 K1 P4 24.5(2) 3_656 3_656
O13 K1 P4 25.0(2) 3_656 3_656
O12 K1 P4 57.28(19) 3_656 3_656
P2 K1 P4 77.12(11) . 3_656
O20 K1 P3 84.1(3) . .
O19 K1 P3 103.6(3) . .
O18 K1 P3 19.6(3) . .
O1 K1 P3 172.1(3) 3_656 .
O11 K1 P3 99.2(3) . .
O7 K1 P3 65.8(2) 3_656 .
O13 K1 P3 112.7(2) 3_656 .
O12 K1 P3 118.9(2) 3_656 .
P2 K1 P3 107.61(13) . .
P4 K1 P3 88.19(13) 3_656 .
O20 K1 P1 17.3(3) . .
O19 K1 P1 98.6(3) . .
O18 K1 P1 90.0(3) . .
O1 K1 P1 106.3(3) 3_656 .
O11 K1 P1 169.0(3) . .
O7 K1 P1 68.4(2) 3_656 .
O13 K1 P1 88.8(2) 3_656 .
O12 K1 P1 138.5(2) 3_656 .
P2 K1 P1 161.62(15) . .
P4 K1 P1 84.52(12) 3_656 .
P3 K1 P1 70.47(11) . .
O14 Cs4 O17 138.7(4) 4_566 3_656
O14 Cs4 O16 122.2(3) 4_566 3_666
O17 Cs4 O16 99.0(3) 3_656 3_666
O14 Cs4 O8 126.5(3) 4_566 3_666
O17 Cs4 O8 83.4(3) 3_656 3_666
O16 Cs4 O8 45.8(3) 3_666 3_666
O14 Cs4 O15 73.6(3) 4_566 1_556
O17 Cs4 O15 94.9(3) 3_656 1_556
O16 Cs4 O15 104.2(3) 3_666 1_556
O8 Cs4 O15 148.6(3) 3_666 1_556
O14 Cs4 O16 112.5(3) 4_566 1_546
O17 Cs4 O16 50.5(3) 3_656 1_546
O16 Cs4 O16 100.8(3) 3_666 1_546
O8 Cs4 O16 120.9(3) 3_666 1_546
O15 Cs4 O16 45.1(3) 1_556 1_546
O14 Cs4 O6 57.1(3) 4_566 4_566
O17 Cs4 O6 127.9(3) 3_656 4_566
O16 Cs4 O6 94.7(4) 3_666 4_566
O8 Cs4 O6 71.2(3) 3_666 4_566
O15 Cs4 O6 129.7(3) 1_556 4_566
O16 Cs4 O6 164.4(3) 1_546 4_566
O14 Cs4 O18 67.7(4) 4_566 .
O17 Cs4 O18 90.8(3) 3_656 .
O16 Cs4 O18 127.6(3) 3_666 .
O8 Cs4 O18 85.2(3) 3_666 .
O15 Cs4 O18 126.3(3) 1_556 .
O16 Cs4 O18 123.7(3) 1_546 .
O6 Cs4 O18 43.7(4) 4_566 .
O14 Cs4 O7 129.3(3) 4_566 3_656
O17 Cs4 O7 44.9(3) 3_656 3_656
O16 Cs4 O7 90.5(3) 3_666 3_656
O8 Cs4 O7 50.9(3) 3_666 3_656
O15 Cs4 O7 139.3(3) 1_556 3_656
O16 Cs4 O7 95.4(3) 1_546 3_656
O6 Cs4 O7 85.3(3) 4_566 3_656
O18 Cs4 O7 61.7(3) . 3_656
O14 Cs4 P3 71.2(2) 4_566 .
O17 Cs4 P3 102.9(2) 3_656 .
O16 Cs4 P3 105.2(2) 3_666 .
O8 Cs4 P3 67.2(2) 3_666 .
O15 Cs4 P3 142.5(2) 1_556 .
O16 Cs4 P3 145.6(2) 1_546 .
O6 Cs4 P3 25.4(2) 4_566 .
O18 Cs4 P3 23.5(2) . .
O7 Cs4 P3 62.8(2) 3_656 .
O14 Cs4 P1 136.2(3) 4_566 3_656
O17 Cs4 P1 83.4(2) 3_656 3_656
O16 Cs4 P1 24.3(2) 3_666 3_656
O8 Cs4 P1 24.5(2) 3_666 3_656
O15 Cs4 P1 124.1(2) 1_556 3_656
O16 Cs4 P1 104.7(2) 1_546 3_656
O6 Cs4 P1 89.8(3) 4_566 3_656
O18 Cs4 P1 109.6(2) . 3_656
O7 Cs4 P1 66.4(2) 3_656 3_656
P3 Cs4 P1 90.89(10) . 3_656
O14 Cs4 Fe4 113.4(3) 4_566 1_545
O17 Cs4 Fe4 30.3(2) 3_656 1_545
O16 Cs4 Fe4 119.0(2) 3_666 1_545
O8 Cs4 Fe4 113.7(2) 3_666 1_545
O15 Cs4 Fe4 68.7(2) 1_556 1_545
O16 Cs4 Fe4 31.1(2) 1_546 1_545
O6 Cs4 Fe4 137.9(3) 4_566 1_545
O18 Cs4 Fe4 94.2(3) . 1_545
O7 Cs4 Fe4 71.04(18) 3_656 1_545
P3 Cs4 Fe4 114.74(9) . 1_545
P1 Cs4 Fe4 110.36(8) 3_656 1_545
O2 Cs1 O13 91.3(3) 4_566 .
O2 Cs1 O5 87.3(3) 4_566 4_566
O13 Cs1 O5 144.3(3) . 4_566
O2 Cs1 O8 159.9(3) 4_566 3_666
O13 Cs1 O8 82.5(3) . 3_666
O5 Cs1 O8 108.8(3) 4_566 3_666
O2 Cs1 O6 129.7(3) 4_566 4_566
O13 Cs1 O6 109.4(3) . 4_566
O5 Cs1 O6 49.3(3) 4_566 4_566
O8 Cs1 O6 70.2(3) 3_666 4_566
O2 Cs1 O9 76.3(3) 4_566 1_556
O13 Cs1 O9 126.5(3) . 1_556
O5 Cs1 O9 87.7(3) 4_566 1_556
O8 Cs1 O9 92.0(3) 3_666 1_556
O6 Cs1 O9 118.4(3) 4_566 1_556
O2 Cs1 O3 42.9(2) 4_566 .
O13 Cs1 O3 48.5(3) . .
O5 Cs1 O3 121.8(3) 4_566 .
O8 Cs1 O3 127.5(3) 3_666 .
O6 Cs1 O3 135.6(3) 4_566 .
O9 Cs1 O3 102.6(3) 1_556 .
O2 Cs1 O16 127.3(3) 4_566 3_666
O13 Cs1 O16 112.9(3) . 3_666
O5 Cs1 O16 95.7(3) 4_566 3_666
O8 Cs1 O16 41.6(3) 3_666 3_666
O6 Cs1 O16 86.7(3) 4_566 3_666
O9 Cs1 O16 51.4(3) 1_556 3_666
O3 Cs1 O16 135.2(3) . 3_666
O2 Cs1 O20 117.2(3) 4_566 3_656
O13 Cs1 O20 74.5(3) . 3_656
O5 Cs1 O20 136.5(3) 4_566 3_656
O8 Cs1 O20 42.7(3) 3_666 3_656
O6 Cs1 O20 112.4(3) 4_566 3_656
O9 Cs1 O20 66.6(3) 1_556 3_656
O3 Cs1 O20 98.5(3) . 3_656
O16 Cs1 O20 40.8(3) 3_666 3_656
O2 Cs1 O5 110.6(2) 4_566 .
O13 Cs1 O5 41.2(3) . .
O5 Cs1 O5 106.8(3) 4_566 .
O8 Cs1 O5 76.9(3) 3_666 .
O6 Cs1 O5 69.2(3) 4_566 .
O9 Cs1 O5 163.9(3) 1_556 .
O3 Cs1 O5 76.1(3) . .
O16 Cs1 O5 118.5(2) 3_666 .
O20 Cs1 O5 97.5(3) 3_656 .
O2 Cs1 P1 136.54(19) 4_566 3_656
O13 Cs1 P1 88.7(2) . 3_656
O5 Cs1 P1 116.1(2) 4_566 3_656
O8 Cs1 P1 25.0(2) 3_666 3_656
O6 Cs1 P1 90.6(3) 4_566 3_656
O9 Cs1 P1 69.17(19) 1_556 3_656
O3 Cs1 P1 121.20(19) . 3_656
O16 Cs1 P1 24.68(19) 3_666 3_656
O20 Cs1 P1 23.2(2) 3_656 3_656
O5 Cs1 P1 97.51(18) . 3_656
O2 Cs1 P4 111.35(19) 4_566 .
O13 Cs1 P4 23.09(19) . .
O5 Cs1 P4 130.2(2) 4_566 .
O8 Cs1 P4 67.7(2) 3_666 .
O6 Cs1 P4 87.3(2) 4_566 .
O9 Cs1 P4 140.5(2) 1_556 .
O3 Cs1 P4 69.47(19) . .
O16 Cs1 P4 106.17(19) 3_666 .
O20 Cs1 P4 76.2(2) 3_656 .
O5 Cs1 P4 23.81(18) . .
P1 Cs1 P4 82.02(9) 3_656 .
O18 Cs2 O19 137.2(4) 4_565 .
O18 Cs2 O11 67.8(4) 4_565 4_565
O19 Cs2 O11 87.8(3) . 4_565
O18 Cs2 O10 112.4(4) 4_565 1_554
O19 Cs2 O10 104.3(3) . 1_554
O11 Cs2 O10 155.3(3) 4_565 1_554
O18 Cs2 O20 116.1(4) 4_565 .
O19 Cs2 O20 65.6(3) . .
O11 Cs2 O20 144.5(3) 4_565 .
O10 Cs2 O20 59.2(3) 1_554 .
O18 Cs2 O2 106.6(4) 4_565 4_465
O19 Cs2 O2 82.8(3) . 4_465
O11 Cs2 O2 53.5(3) 4_565 4_465
O10 Cs2 O2 105.9(3) 1_554 4_465
O20 Cs2 O2 137.3(3) . 4_465
O18 Cs2 O15 74.5(4) 4_565 .
O19 Cs2 O15 102.8(3) . .
O11 Cs2 O15 133.4(3) 4_565 .
O10 Cs2 O15 65.6(3) 1_554 .
O20 Cs2 O15 42.9(3) . .
O2 Cs2 O15 170.6(3) 4_465 .
O18 Cs2 O19 72.6(4) 4_565 4_565
O19 Cs2 O19 124.6(4) . 4_565
O11 Cs2 O19 58.9(3) 4_565 4_565
O10 Cs2 O19 96.9(3) 1_554 4_565
O20 Cs2 O19 156.1(3) . 4_565
O2 Cs2 O19 42.1(2) 4_465 4_565
O15 Cs2 O19 132.4(3) . 4_565
O18 Cs2 O3 117.6(3) 4_565 4_465
O19 Cs2 O3 42.2(3) . 4_465
O11 Cs2 O3 51.0(3) 4_565 4_465
O10 Cs2 O3 127.9(3) 1_554 4_465
O20 Cs2 O3 107.8(3) . 4_465
O2 Cs2 O3 46.5(2) 4_465 4_465
O15 Cs2 O3 141.6(3) . 4_465
O19 Cs2 O3 84.8(2) 4_565 4_465
O18 Cs2 P5 95.1(3) 4_565 4_465
O19 Cs2 P5 105.0(3) . 4_465
O11 Cs2 P5 63.6(2) 4_565 4_465
O10 Cs2 P5 92.2(2) 1_554 4_465
O20 Cs2 P5 143.3(2) . 4_465
O2 Cs2 P5 23.77(17) 4_465 4_465
O15 Cs2 P5 147.9(2) . 4_465
O19 Cs2 P5 22.79(19) 4_565 4_465
O3 Cs2 P5 70.22(18) 4_465 4_465
O18 Cs2 P3 18.0(3) 4_565 4_565
O19 Cs2 P3 144.3(3) . 4_565
O11 Cs2 P3 85.7(2) 4_565 4_565
O10 Cs2 P3 95.8(2) 1_554 4_565
O20 Cs2 P3 102.2(2) . 4_565
O2 Cs2 P3 119.77(17) 4_465 4_565
O15 Cs2 P3 59.41(19) . 4_565
O19 Cs2 P3 80.61(19) 4_565 4_565
O3 Cs2 P3 135.30(19) 4_465 4_565
P5 Cs2 P3 103.26(9) 4_465 4_565
O18 Cs2 P5 134.1(3) 4_565 1_455
O19 Cs2 P5 20.3(2) . 1_455
O11 Cs2 P5 72.2(2) 4_565 1_455
O10 Cs2 P5 113.4(2) 1_554 1_455
O20 Cs2 P5 85.3(2) . 1_455
O2 Cs2 P5 63.25(17) 4_465 1_455
O15 Cs2 P5 122.9(2) . 1_455
O19 Cs2 P5 104.66(19) 4_565 1_455
O3 Cs2 P5 22.75(17) 4_465 1_455
P5 Cs2 P5 86.32(9) 4_465 1_455
P3 Cs2 P5 149.06(9) 4_565 1_455
O20 Cs3 O20 180.0(6) . 3
O20 Cs3 O1 73.8(3) . 3_656
O20 Cs3 O1 106.2(3) 3 3_656
O20 Cs3 O1 106.2(3) . 1_454
O20 Cs3 O1 73.8(3) 3 1_454
O1 Cs3 O1 180.0(6) 3_656 1_454
O20 Cs3 O19 113.4(3) . 3
O20 Cs3 O19 66.6(3) 3 3
O1 Cs3 O19 113.7(3) 3_656 3
O1 Cs3 O19 66.3(3) 1_454 3
O20 Cs3 O19 66.6(3) . .
O20 Cs3 O19 113.4(3) 3 .
O1 Cs3 O19 66.3(3) 3_656 .
O1 Cs3 O19 113.7(3) 1_454 .
O19 Cs3 O19 180.0(5) 3 .
O20 Cs3 O10 120.0(3) . 3_556
O20 Cs3 O10 60.0(3) 3 3_556
O1 Cs3 O10 46.5(3) 3_656 3_556
O1 Cs3 O10 133.5(3) 1_454 3_556
O19 Cs3 O10 97.9(3) 3 3_556
O19 Cs3 O10 82.1(3) . 3_556
O20 Cs3 O10 60.0(3) . 1_554
O20 Cs3 O10 120.0(3) 3 1_554
O1 Cs3 O10 133.5(3) 3_656 1_554
O1 Cs3 O10 46.5(3) 1_454 1_554
O19 Cs3 O10 82.1(3) 3 1_554
O19 Cs3 O10 97.9(3) . 1_554
O10 Cs3 O10 180.0(4) 3_556 1_554
O20 Cs3 O9 110.1(3) . 1_455
O20 Cs3 O9 69.9(3) 3 1_455
O1 Cs3 O9 77.6(3) 3_656 1_455
O1 Cs3 O9 102.4(3) 1_454 1_455
O19 Cs3 O9 136.4(3) 3 1_455
O19 Cs3 O9 43.6(3) . 1_455
O10 Cs3 O9 58.1(2) 3_556 1_455
O10 Cs3 O9 121.9(2) 1_554 1_455
O20 Cs3 O9 69.9(3) . 3_655
O20 Cs3 O9 110.1(3) 3 3_655
O1 Cs3 O9 102.4(3) 3_656 3_655
O1 Cs3 O9 77.6(3) 1_454 3_655
O19 Cs3 O9 43.6(3) 3 3_655
O19 Cs3 O9 136.4(3) . 3_655
O10 Cs3 O9 121.9(2) 3_556 3_655
O10 Cs3 O9 58.1(2) 1_554 3_655
O9 Cs3 O9 180.0(4) 1_455 3_655
O20 Cs3 P2 95.6(3) . 3_556
O20 Cs3 P2 84.4(3) 3 3_556
O1 Cs3 P2 23.4(2) 3_656 3_556
O1 Cs3 P2 156.6(2) 1_454 3_556
O19 Cs3 P2 112.6(2) 3 3_556
O19 Cs3 P2 67.4(2) . 3_556
O10 Cs3 P2 24.5(2) 3_556 3_556
O10 Cs3 P2 155.5(2) 1_554 3_556
O9 Cs3 P2 61.25(18) 1_455 3_556
O9 Cs3 P2 118.75(18) 3_655 3_556
O20 Cs3 P2 84.4(3) . 1_554
O20 Cs3 P2 95.6(3) 3 1_554
O1 Cs3 P2 156.6(2) 3_656 1_554
O1 Cs3 P2 23.4(2) 1_454 1_554
O19 Cs3 P2 67.4(2) 3 1_554
O19 Cs3 P2 112.6(2) . 1_554
O10 Cs3 P2 155.5(2) 3_556 1_554
O10 Cs3 P2 24.5(2) 1_554 1_554
O9 Cs3 P2 118.75(18) 1_455 1_554
O9 Cs3 P2 61.25(18) 3_655 1_554
P2 Cs3 P2 180.00(17) 3_556 1_554
O3 Fe1 O2 94.3(4) . .
O3 Fe1 O13 90.4(5) . .
O2 Fe1 O13 107.4(5) . .
O3 Fe1 O11 97.2(5) . 1_655
O2 Fe1 O11 93.8(5) . 1_655
O13 Fe1 O11 156.9(5) . 1_655
O3 Fe1 O12 173.5(5) . .
O2 Fe1 O12 86.5(4) . .
O13 Fe1 O12 83.2(4) . .
O11 Fe1 O12 89.1(4) 1_655 .
O3 Fe1 O1 93.5(5) . .
O2 Fe1 O1 161.3(4) . .
O13 Fe1 O1 89.5(5) . .
O11 Fe1 O1 68.4(4) 1_655 .
O12 Fe1 O1 87.6(4) . .
O3 Fe1 P2 99.5(4) . 1_655
O2 Fe1 P2 127.4(3) . 1_655
O13 Fe1 P2 122.8(4) . 1_655
O11 Fe1 P2 34.4(3) 1_655 1_655
O12 Fe1 P2 85.0(3) . 1_655
O1 Fe1 P2 34.2(3) . 1_655
O3 Fe1 K1 116.2(4) . 3_656
O2 Fe1 K1 143.6(3) . 3_656
O13 Fe1 K1 56.4(4) . 3_656
O11 Fe1 K1 100.9(3) 1_655 3_656
O12 Fe1 K1 60.9(3) . 3_656
O1 Fe1 K1 42.3(3) . 3_656
P2 Fe1 K1 69.03(12) 1_655 3_656
O3 Fe1 K2 67.7(4) . 4_666
O2 Fe1 K2 56.5(3) . 4_666
O13 Fe1 K2 149.7(4) . 4_666
O11 Fe1 K2 51.7(3) 1_655 4_666
O12 Fe1 K2 117.8(3) . 4_666
O1 Fe1 K2 111.6(3) . 4_666
P2 Fe1 K2 82.77(11) 1_655 4_666
K1 Fe1 K2 151.80(9) 3_656 4_666
O3 Fe1 Cs2 67.7(4) . 4_666
O2 Fe1 Cs2 56.5(3) . 4_666
O13 Fe1 Cs2 149.7(4) . 4_666
O11 Fe1 Cs2 51.7(3) 1_655 4_666
O12 Fe1 Cs2 117.8(3) . 4_666
O1 Fe1 Cs2 111.6(3) . 4_666
P2 Fe1 Cs2 82.77(11) 1_655 4_666
K1 Fe1 Cs2 151.80(9) 3_656 4_666
K2 Fe1 Cs2 0.00(6) 4_666 4_666
O3 Fe1 Cs1 73.6(4) . 4_565
O2 Fe1 Cs1 44.7(3) . 4_565
O13 Fe1 Cs1 68.5(4) . 4_565
O11 Fe1 Cs1 134.6(3) 1_655 4_565
O12 Fe1 Cs1 102.8(3) . 4_565
O1 Fe1 Cs1 153.9(3) . 4_565
P2 Fe1 Cs1 167.42(12) 1_655 4_565
K1 Fe1 Cs1 123.35(8) 3_656 4_565
K2 Fe1 Cs1 84.85(5) 4_666 4_565
Cs2 Fe1 Cs1 84.85(5) 4_666 4_565
O3 Fe1 Cs1 52.6(4) . .
O2 Fe1 Cs1 122.1(3) . .
O13 Fe1 Cs1 42.3(3) . .
O11 Fe1 Cs1 131.3(3) 1_655 .
O12 Fe1 Cs1 121.8(3) . .
O1 Fe1 Cs1 75.8(3) . .
P2 Fe1 Cs1 106.11(10) 1_655 .
K1 Fe1 Cs1 70.34(6) 3_656 .
K2 Fe1 Cs1 120.26(5) 4_666 .
Cs2 Fe1 Cs1 120.26(5) 4_666 .
Cs1 Fe1 Cs1 78.36(4) 4_565 .
O15 Fe2 O5 120.4(5) . .
O15 Fe2 O6 103.8(6) . .
O5 Fe2 O6 91.0(6) . .
O15 Fe2 O14 115.3(6) . .
O5 Fe2 O14 118.1(6) . .
O6 Fe2 O14 100.3(6) . .
O15 Fe2 O4 93.0(4) . .
O5 Fe2 O4 84.6(5) . .
O6 Fe2 O4 162.5(5) . .
O14 Fe2 O4 67.4(4) . .
O15 Fe2 P3 108.6(4) . .
O5 Fe2 P3 101.5(4) . .
O6 Fe2 P3 132.2(5) . .
O14 Fe2 P3 33.7(4) . .
O4 Fe2 P3 33.8(3) . .
O15 Fe2 K4 138.5(4) . 4_565
O5 Fe2 K4 98.5(4) . 4_565
O6 Fe2 K4 58.6(4) . 4_565
O14 Fe2 K4 45.7(4) . 4_565
O4 Fe2 K4 105.3(3) . 4_565
P3 Fe2 K4 73.94(10) . 4_565
O15 Fe2 Cs4 138.5(4) . 4_565
O5 Fe2 Cs4 98.5(4) . 4_565
O6 Fe2 Cs4 58.6(4) . 4_565
O14 Fe2 Cs4 45.7(4) . 4_565
O4 Fe2 Cs4 105.3(3) . 4_565
P3 Fe2 Cs4 73.94(10) . 4_565
K4 Fe2 Cs4 0.00(5) 4_565 4_565
O15 Fe2 Cs2 55.8(4) . .
O5 Fe2 Cs2 171.0(4) . .
O6 Fe2 Cs2 82.6(5) . .
O14 Fe2 Cs2 69.5(4) . .
O4 Fe2 Cs2 103.4(3) . .
P3 Fe2 Cs2 87.51(11) . .
K4 Fe2 Cs2 83.57(5) 4_565 .
Cs4 Fe2 Cs2 83.57(5) 4_565 .
O15 Fe2 Cs1 128.3(4) . 4_565
O5 Fe2 Cs1 44.7(3) . 4_565
O6 Fe2 Cs1 46.9(4) . 4_565
O14 Fe2 Cs1 111.8(4) . 4_565
O4 Fe2 Cs1 124.4(3) . 4_565
P3 Fe2 Cs1 122.35(12) . 4_565
K4 Fe2 Cs1 69.71(5) 4_565 4_565
Cs4 Fe2 Cs1 69.71(5) 4_565 4_565
Cs2 Fe2 Cs1 129.43(6) . 4_565
O15 Fe2 Cs4 43.1(4) . 1_554
O5 Fe2 Cs4 96.4(4) . 1_554
O6 Fe2 Cs4 68.6(4) . 1_554
O14 Fe2 Cs4 144.4(4) . 1_554
O4 Fe2 Cs4 128.7(3) . 1_554
P3 Fe2 Cs4 151.68(12) . 1_554
K4 Fe2 Cs4 125.00(6) 4_565 1_554
Cs4 Fe2 Cs4 125.00(6) 4_565 1_554
Cs2 Fe2 Cs4 75.46(6) . 1_554
Cs1 Fe2 Cs4 85.69(5) 4_565 1_554
O8 Fe3 O8 180.000(1) 3_666 1_545
O8 Fe3 O4 90.5(4) 3_666 .
O8 Fe3 O4 89.5(4) 1_545 .
O8 Fe3 O4 89.5(4) 3_666 3_656
O8 Fe3 O4 90.5(4) 1_545 3_656
O4 Fe3 O4 180.000(1) . 3_656
O8 Fe3 O7 89.1(5) 3_666 3_656
O8 Fe3 O7 90.9(5) 1_545 3_656
O4 Fe3 O7 91.1(4) . 3_656
O4 Fe3 O7 88.9(4) 3_656 3_656
O8 Fe3 O7 90.9(5) 3_666 .
O8 Fe3 O7 89.1(5) 1_545 .
O4 Fe3 O7 88.9(4) . .
O4 Fe3 O7 91.1(4) 3_656 .
O7 Fe3 O7 180.0(3) 3_656 .
O8 Fe3 Cs4 45.5(4) 3_666 .
O8 Fe3 Cs4 134.5(4) 1_545 .
O4 Fe3 Cs4 68.2(3) . .
O4 Fe3 Cs4 111.8(3) 3_656 .
O7 Fe3 Cs4 52.5(4) 3_656 .
O7 Fe3 Cs4 127.5(4) . .
O8 Fe3 Cs4 134.5(4) 3_666 3_656
O8 Fe3 Cs4 45.5(4) 1_545 3_656
O4 Fe3 Cs4 111.8(3) . 3_656
O4 Fe3 Cs4 68.2(3) 3_656 3_656
O7 Fe3 Cs4 127.5(4) 3_656 3_656
O7 Fe3 Cs4 52.5(4) . 3_656
Cs4 Fe3 Cs4 180.0 . 3_656
O17 Fe4 O9 118.4(6) 3_666 3_666
O17 Fe4 O16 90.5(5) 3_666 1_556
O9 Fe4 O16 103.3(5) 3_666 1_556
O17 Fe4 O10 119.5(6) 3_666 1_565
O9 Fe4 O10 118.1(5) 3_666 1_565
O16 Fe4 O10 96.3(5) 1_556 1_565
O17 Fe4 O12 88.8(4) 3_666 3_666
O9 Fe4 O12 92.7(4) 3_666 3_666
O16 Fe4 O12 162.1(4) 1_556 3_666
O10 Fe4 O12 68.7(4) 1_565 3_666
O17 Fe4 P2 108.6(4) 3_666 1_565
O9 Fe4 P2 106.2(4) 3_666 1_565
O16 Fe4 P2 130.5(3) 1_556 1_565
O10 Fe4 P2 34.4(3) 1_565 1_565
O12 Fe4 P2 34.4(3) 3_666 1_565
O17 Fe4 Cs4 55.5(4) 3_666 1_565
O9 Fe4 Cs4 161.0(4) 3_666 1_565
O16 Fe4 Cs4 60.9(4) 1_556 1_565
O10 Fe4 Cs4 76.3(4) 1_565 1_565
O12 Fe4 Cs4 104.7(3) 3_666 1_565
P2 Fe4 Cs4 92.62(11) 1_565 1_565
O17 Fe4 K4 55.5(4) 3_666 1_565
O9 Fe4 K4 161.0(4) 3_666 1_565
O16 Fe4 K4 60.9(4) 1_556 1_565
O10 Fe4 K4 76.3(4) 1_565 1_565
O12 Fe4 K4 104.7(3) 3_666 1_565
P2 Fe4 K4 92.62(11) 1_565 1_565
Cs4 Fe4 K4 0.00(6) 1_565 1_565
O17 Fe4 Cs3 173.7(4) 3_666 1_566
O9 Fe4 Cs3 63.3(4) 3_666 1_566
O16 Fe4 Cs3 95.0(4) 1_556 1_566
O10 Fe4 Cs3 56.9(4) 1_565 1_566
O12 Fe4 Cs3 85.0(3) 3_666 1_566
P2 Fe4 Cs3 65.43(10) 1_565 1_566
Cs4 Fe4 Cs3 125.03(6) 1_565 1_566
K4 Fe4 Cs3 125.03(6) 1_565 1_566
O17 Fe4 K3 173.7(4) 3_666 1_566
O9 Fe4 K3 63.3(4) 3_666 1_566
O16 Fe4 K3 95.0(4) 1_556 1_566
O10 Fe4 K3 56.9(4) 1_565 1_566
O12 Fe4 K3 85.0(3) 3_666 1_566
P2 Fe4 K3 65.43(10) 1_565 1_566
Cs4 Fe4 K3 125.03(6) 1_565 1_566
K4 Fe4 K3 125.03(6) 1_565 1_566
Cs3 Fe4 K3 0.0 1_566 1_566
O17 Fe4 Cs1 113.9(4) 3_666 3_667
O9 Fe4 Cs1 47.5(3) 3_666 3_667
O16 Fe4 Cs1 55.8(4) 1_556 3_667
O10 Fe4 Cs1 119.3(3) 1_565 3_667
O12 Fe4 Cs1 139.6(3) 3_666 3_667
P2 Fe4 Cs1 137.16(11) 1_565 3_667
Cs4 Fe4 Cs1 115.73(6) 1_565 3_667
K4 Fe4 Cs1 115.73(6) 1_565 3_667
Cs3 Fe4 Cs1 71.93(4) 1_566 3_667
K3 Fe4 Cs1 71.93(4) 1_566 3_667
O20 P1 O15 111.7(8) . .
O20 P1 O16 112.7(8) . 1_545
O15 P1 O16 105.9(7) . 1_545
O20 P1 O8 113.6(8) . 1_545
O15 P1 O8 109.6(7) . 1_545
O16 P1 O8 102.9(6) 1_545 1_545
O20 P1 Cs1 77.5(6) . 3_656
O15 P1 Cs1 169.7(5) . 3_656
O16 P1 Cs1 73.5(5) 1_545 3_656
O8 P1 Cs1 61.2(4) 1_545 3_656
O20 P1 K1 30.9(5) . .
O15 P1 K1 106.9(5) . .
O16 P1 K1 139.2(5) 1_545 .
O8 P1 K1 88.4(5) 1_545 .
Cs1 P1 K1 78.39(10) 3_656 .
O20 P1 Cs4 155.0(6) . 3_656
O15 P1 Cs4 93.2(5) . 3_656
O16 P1 Cs4 55.3(5) 1_545 3_656
O8 P1 Cs4 56.5(5) 1_545 3_656
Cs1 P1 Cs4 77.95(8) 3_656 3_656
K1 P1 Cs4 144.13(14) . 3_656
O20 P1 K4 155.0(6) . 3_656
O15 P1 K4 93.2(5) . 3_656
O16 P1 K4 55.3(5) 1_545 3_656
O8 P1 K4 56.5(5) 1_545 3_656
Cs1 P1 K4 77.95(8) 3_656 3_656
K1 P1 K4 144.13(14) . 3_656
Cs4 P1 K4 0.00(6) 3_656 3_656
O20 P1 Cs4 130.0(6) . 1_554
O15 P1 Cs4 52.0(5) . 1_554
O16 P1 Cs4 53.9(5) 1_545 1_554
O8 P1 Cs4 116.4(5) 1_545 1_554
Cs1 P1 Cs4 126.19(11) 3_656 1_554
K1 P1 Cs4 150.72(13) . 1_554
Cs4 P1 Cs4 64.09(8) 3_656 1_554
K4 P1 Cs4 64.09(8) 3_656 1_554
O20 P1 Cs2 54.7(6) . .
O15 P1 Cs2 60.7(5) . .
O16 P1 Cs2 108.2(5) 1_545 .
O8 P1 Cs2 148.9(5) 1_545 .
Cs1 P1 Cs2 129.49(12) 3_656 .
K1 P1 Cs2 68.91(10) . .
Cs4 P1 Cs2 146.02(12) 3_656 .
K4 P1 Cs2 146.02(12) 3_656 .
Cs4 P1 Cs2 82.15(9) 1_554 .
O1 P2 O11 102.6(6) 1_455 .
O1 P2 O12 114.1(6) 1_455 3_656
O11 P2 O12 113.1(6) . 3_656
O1 P2 O10 112.5(7) 1_455 .
O11 P2 O10 114.1(7) . .
O12 P2 O10 100.9(6) 3_656 .
O1 P2 Fe1 52.0(4) 1_455 1_455
O11 P2 Fe1 51.0(4) . 1_455
O12 P2 Fe1 124.2(4) 3_656 1_455
O10 P2 Fe1 134.9(4) . 1_455
O1 P2 Fe4 124.3(5) 1_455 1_545
O11 P2 Fe4 132.9(5) . 1_545
O12 P2 Fe4 54.7(4) 3_656 1_545
O10 P2 Fe4 46.5(4) . 1_545
Fe1 P2 Fe4 176.0(2) 1_455 1_545
O1 P2 K1 131.4(5) 1_455 .
O11 P2 K1 46.0(4) . .
O12 P2 K1 68.2(4) 3_656 .
O10 P2 K1 114.5(5) . .
Fe1 P2 K1 85.28(12) 1_455 .
Fe4 P2 K1 97.41(14) 1_545 .
O1 P2 K1 32.6(5) 1_455 3_556
O11 P2 K1 116.0(5) . 3_556
O12 P2 K1 81.6(4) 3_656 3_556
O10 P2 K1 123.8(5) . 3_556
Fe1 P2 K1 68.84(12) 1_455 3_556
Fe4 P2 K1 107.17(14) 1_545 3_556
K1 P2 K1 118.07(12) . 3_556
O1 P2 K3 55.4(4) 1_455 1_556
O11 P2 K3 143.6(5) . 1_556
O12 P2 K3 102.9(4) 3_656 1_556
O10 P2 K3 61.8(5) . 1_556
Fe1 P2 K3 103.81(13) 1_455 1_556
Fe4 P2 K3 73.31(10) 1_545 1_556
K1 P2 K3 170.09(13) . 1_556
K1 P2 K3 63.04(9) 3_556 1_556
O1 P2 Cs3 55.4(4) 1_455 1_556
O11 P2 Cs3 143.6(5) . 1_556
O12 P2 Cs3 102.9(4) 3_656 1_556
O10 P2 Cs3 61.8(5) . 1_556
Fe1 P2 Cs3 103.81(13) 1_455 1_556
Fe4 P2 Cs3 73.31(10) 1_545 1_556
K1 P2 Cs3 170.09(13) . 1_556
K1 P2 Cs3 63.04(9) 3_556 1_556
K3 P2 Cs3 0.0 1_556 1_556
O1 P2 Cs2 85.3(5) 1_455 1_556
O11 P2 Cs2 92.0(4) . 1_556
O12 P2 Cs2 142.2(4) 3_656 1_556
O10 P2 Cs2 41.5(4) . 1_556
Fe1 P2 Cs2 93.45(11) 1_455 1_556
Fe4 P2 Cs2 87.56(11) 1_545 1_556
K1 P2 Cs2 123.88(12) . 1_556
K1 P2 Cs2 113.32(12) 3_556 1_556
K3 P2 Cs2 60.33(6) 1_556 1_556
Cs3 P2 Cs2 60.33(6) 1_556 1_556
O18 P3 O4 116.1(8) . .
O18 P3 O6 110.3(9) . 4_566
O4 P3 O6 109.3(7) . 4_566
O18 P3 O14 113.6(9) . .
O4 P3 O14 99.1(6) . .
O6 P3 O14 107.8(8) 4_566 .
O18 P3 Fe2 133.1(7) . .
O4 P3 Fe2 56.0(4) . .
O6 P3 Fe2 115.7(6) 4_566 .
O14 P3 Fe2 43.2(4) . .
O18 P3 K1 36.8(6) . .
O4 P3 K1 84.2(4) . .
O6 P3 K1 142.8(6) 4_566 .
O14 P3 K1 103.8(6) . .
Fe2 P3 K1 100.71(14) . .
O18 P3 Cs4 67.1(7) . .
O4 P3 Cs4 88.4(5) . .
O6 P3 Cs4 64.3(6) 4_566 .
O14 P3 Cs4 170.7(5) . .
Fe2 P3 Cs4 143.37(15) . .
K1 P3 Cs4 82.27(11) . .
O18 P3 Cs2 37.9(6) . 4_566
O4 P3 Cs2 149.8(5) . 4_566
O6 P3 Cs2 97.3(5) 4_566 4_566
O14 P3 Cs2 85.6(5) . 4_566
Fe2 P3 Cs2 124.25(15) . 4_566
K1 P3 Cs2 65.76(10) . 4_566
Cs4 P3 Cs2 90.56(10) . 4_566
O18 P3 Cs4 118.8(6) . 4_565
O4 P3 Cs4 117.6(4) . 4_565
O6 P3 Cs4 77.1(5) 4_566 4_565
O14 P3 Cs4 31.8(5) . 4_565
Fe2 P3 Cs4 65.45(10) . 4_565
K1 P3 Cs4 128.22(14) . 4_565
Cs4 P3 Cs4 139.19(12) . 4_565
Cs2 P3 Cs4 81.45(8) 4_566 4_565
O18 P3 Cs1 138.4(7) . .
O4 P3 Cs1 67.6(5) . .
O6 P3 Cs1 42.6(5) 4_566 .
O14 P3 Cs1 106.0(6) . .
Fe2 P3 Cs1 85.18(12) . .
K1 P3 Cs1 141.57(13) . .
Cs4 P3 Cs1 71.76(9) . .
Cs2 P3 Cs1 139.83(11) 4_566 .
Cs4 P3 Cs1 88.97(9) 4_565 .
O7 P4 O13 111.9(7) . .
O7 P4 O5 111.4(6) . .
O13 P4 O5 106.7(7) . .
O7 P4 O17 108.6(7) . .
O13 P4 O17 111.3(6) . .
O5 P4 O17 106.8(7) . .
O7 P4 K1 59.3(5) . 3_656
O13 P4 K1 60.7(5) . 3_656
O5 P4 K1 152.4(5) . 3_656
O17 P4 K1 100.7(5) . 3_656
O7 P4 Cs1 84.6(5) . .
O13 P4 Cs1 54.9(4) . .
O5 P4 Cs1 74.2(5) . .
O17 P4 Cs1 164.7(5) . .
K1 P4 Cs1 78.85(10) 3_656 .
O7 P4 K4 59.7(5) . 3_656
O13 P4 K4 132.6(5) . 3_656
O5 P4 K4 119.9(5) . 3_656
O17 P4 K4 49.1(5) . 3_656
K1 P4 K4 79.67(10) 3_656 3_656
Cs1 P4 K4 144.07(11) . 3_656
O7 P4 Cs4 59.7(5) . 3_656
O13 P4 Cs4 132.6(5) . 3_656
O5 P4 Cs4 119.9(5) . 3_656
O17 P4 Cs4 49.1(5) . 3_656
K1 P4 Cs4 79.67(10) 3_656 3_656
Cs1 P4 Cs4 144.07(11) . 3_656
K4 P4 Cs4 0.00(9) 3_656 3_656
O7 P4 Cs1 161.2(5) . 4_565
O13 P4 Cs1 77.1(5) . 4_565
O5 P4 Cs1 49.8(4) . 4_565
O17 P4 Cs1 81.8(5) . 4_565
K1 P4 Cs1 135.75(12) 3_656 4_565
Cs1 P4 Cs1 87.85(8) . 4_565
K4 P4 Cs1 127.17(11) 3_656 4_565
Cs4 P4 Cs1 127.17(11) 3_656 4_565
O19 P5 O3 113.8(7) 1_655 4_565
O19 P5 O2 112.9(6) 1_655 .
O3 P5 O2 105.7(6) 4_565 .
O19 P5 O9 110.3(7) 1_655 .
O3 P5 O9 106.9(7) 4_565 .
O2 P5 O9 106.8(6) . .
O19 P5 Cs1 165.1(5) 1_655 4_565
O3 P5 Cs1 67.3(5) 4_565 4_565
O2 P5 Cs1 54.4(4) . 4_565
O9 P5 Cs1 82.6(5) . 4_565
O19 P5 K2 72.4(5) 1_655 4_666
O3 P5 K2 83.8(5) 4_565 4_666
O2 P5 K2 60.4(4) . 4_666
O9 P5 K2 165.7(4) . 4_666
Cs1 P5 K2 93.25(9) 4_565 4_666
O19 P5 Cs2 72.4(5) 1_655 4_666
O3 P5 Cs2 83.8(5) 4_565 4_666
O2 P5 Cs2 60.4(4) . 4_666
O9 P5 Cs2 165.7(4) . 4_666
Cs1 P5 Cs2 93.25(9) 4_565 4_666
K2 P5 Cs2 0.00(4) 4_666 4_666
O19 P5 K1 24.3(5) 1_655 1_655
O3 P5 K1 130.8(6) 4_565 1_655
O2 P5 K1 89.8(4) . 1_655
O9 P5 K1 112.7(5) . 1_655
Cs1 P5 K1 144.17(12) 4_565 1_655
K2 P5 K1 63.71(8) 4_666 1_655
Cs2 P5 K1 63.71(8) 4_666 1_655
O19 P5 Cs2 44.6(5) 1_655 1_655
O3 P5 Cs2 72.0(5) 4_565 1_655
O2 P5 Cs2 142.4(4) . 1_655
O9 P5 Cs2 109.8(5) . 1_655
Cs1 P5 Cs2 139.35(10) 4_565 1_655
K2 P5 Cs2 82.28(8) 4_666 1_655
Cs2 P5 Cs2 82.28(8) 4_666 1_655
K1 P5 Cs2 68.01(8) 1_655 1_655
O19 P5 Cs3 48.4(5) 1_655 1_655
O3 P5 Cs3 120.6(5) 4_565 1_655
O2 P5 Cs3 133.6(4) . 1_655
O9 P5 Cs3 62.5(5) . 1_655
Cs1 P5 Cs3 145.08(11) 4_565 1_655
K2 P5 Cs3 120.63(10) 4_666 1_655
Cs2 P5 Cs3 120.63(10) 4_666 1_655
K1 P5 Cs3 59.98(7) 1_655 1_655
Cs2 P5 Cs3 60.93(6) 1_655 1_655
P2 O1 Fe1 93.8(5) 1_655 .
P2 O1 K1 129.1(6) 1_655 3_656
Fe1 O1 K1 104.2(5) . 3_656
P2 O1 Cs3 101.2(5) 1_655 1_656
Fe1 O1 Cs3 150.9(5) . 1_656
K1 O1 Cs3 85.4(3) 3_656 1_656
P2 O1 K3 101.2(5) 1_655 1_656
Fe1 O1 K3 150.9(5) . 1_656
K1 O1 K3 85.4(3) 3_656 1_656
Cs3 O1 K3 0.0 1_656 1_656
P5 O2 Fe1 137.1(6) . .
P5 O2 Cs1 101.9(5) . 4_565
Fe1 O2 Cs1 109.7(4) . 4_565
P5 O2 K2 95.9(5) . 4_666
Fe1 O2 K2 94.8(4) . 4_666
Cs1 O2 K2 117.0(3) 4_565 4_666
P5 O2 Cs2 95.9(5) . 4_666
Fe1 O2 Cs2 94.8(4) . 4_666
Cs1 O2 Cs2 117.0(3) 4_565 4_666
K2 O2 Cs2 0.00(4) 4_666 4_666
P5 O3 Fe1 164.6(8) 4_566 .
P5 O3 Cs1 89.1(5) 4_566 .
Fe1 O3 Cs1 101.6(5) . .
P5 O3 Cs2 85.2(5) 4_566 4_666
Fe1 O3 Cs2 83.9(4) . 4_666
Cs1 O3 Cs2 174.3(3) . 4_666
P3 O4 Fe3 149.7(7) . .
P3 O4 Fe2 90.1(5) . .
Fe3 O4 Fe2 119.4(5) . .
P4 O5 Fe2 128.2(7) . .
P4 O5 Cs1 108.8(5) . 4_565
Fe2 O5 Cs1 110.9(4) . 4_565
P4 O5 Cs1 82.0(5) . .
Fe2 O5 Cs1 119.0(5) . .
Cs1 O5 Cs1 102.8(3) 4_565 .
P3 O6 Fe2 133.4(9) 4_565 .
P3 O6 Cs1 118.6(6) 4_565 4_565
Fe2 O6 Cs1 107.9(5) . 4_565
P3 O6 Cs4 90.4(6) 4_565 4_565
Fe2 O6 Cs4 91.6(5) . 4_565
Cs1 O6 Cs4 90.4(3) 4_565 4_565
P3 O6 K4 90.4(6) 4_565 4_565
Fe2 O6 K4 91.6(5) . 4_565
Cs1 O6 K4 90.4(3) 4_565 4_565
Cs4 O6 K4 0.00(5) 4_565 4_565
P4 O7 Fe3 143.7(7) . .
P4 O7 K1 96.2(6) . 3_656
Fe3 O7 K1 114.0(5) . 3_656
P4 O7 K4 97.8(6) . 3_656
Fe3 O7 K4 99.0(4) . 3_656
K1 O7 K4 95.2(3) 3_656 3_656
P4 O7 Cs4 97.8(6) . 3_656
Fe3 O7 Cs4 99.0(4) . 3_656
K1 O7 Cs4 95.2(3) 3_656 3_656
K4 O7 Cs4 0.00(8) 3_656 3_656
P1 O8 Fe3 138.4(7) 1_565 1_565
P1 O8 Cs4 99.0(5) 1_565 3_666
Fe3 O8 Cs4 107.9(5) 1_565 3_666
P1 O8 K4 99.0(5) 1_565 3_666
Fe3 O8 K4 107.9(5) 1_565 3_666
Cs4 O8 K4 0.00(7) 3_666 3_666
P1 O8 Cs1 93.8(5) 1_565 3_666
Fe3 O8 Cs1 114.8(4) 1_565 3_666
Cs4 O8 Cs1 93.8(3) 3_666 3_666
K4 O8 Cs1 93.8(3) 3_666 3_666
P5 O9 Fe4 129.7(7) . 3_666
P5 O9 Cs1 122.6(5) . 1_554
Fe4 O9 Cs1 107.6(4) 3_666 1_554
P5 O9 Cs3 94.3(5) . 1_655
Fe4 O9 Cs3 88.2(4) 3_666 1_655
Cs1 O9 Cs3 90.0(3) 1_554 1_655
P2 O10 Fe4 99.1(5) . 1_545
P2 O10 K2 119.5(6) . 1_556
Fe4 O10 K2 140.1(5) 1_545 1_556
P2 O10 Cs2 119.5(6) . 1_556
Fe4 O10 Cs2 140.1(5) 1_545 1_556
K2 O10 Cs2 0.00(5) 1_556 1_556
P2 O10 K3 93.7(6) . 1_556
Fe4 O10 K3 92.8(4) 1_545 1_556
K2 O10 K3 76.0(3) 1_556 1_556
Cs2 O10 K3 76.0(3) 1_556 1_556
P2 O10 Cs3 93.7(6) . 1_556
Fe4 O10 Cs3 92.8(4) 1_545 1_556
K2 O10 Cs3 76.0(3) 1_556 1_556
Cs2 O10 Cs3 76.0(3) 1_556 1_556
K3 O10 Cs3 0.0 1_556 1_556
P2 O10 Cs4 117.4(6) . .
Fe4 O10 Cs4 72.8(4) 1_545 .
K2 O10 Cs4 96.0(3) 1_556 .
Cs2 O10 Cs4 96.0(3) 1_556 .
K3 O10 Cs4 147.0(3) 1_556 .
Cs3 O10 Cs4 147.0(3) 1_556 .
P2 O11 Fe1 94.6(6) . 1_455
P2 O11 K1 110.0(5) . .
Fe1 O11 K1 124.5(5) 1_455 .
P2 O11 Cs2 148.2(6) . 4_566
Fe1 O11 Cs2 96.9(3) 1_455 4_566
K1 O11 Cs2 87.3(3) . 4_566
P2 O11 K2 148.2(6) . 4_566
Fe1 O11 K2 96.9(3) 1_455 4_566
K1 O11 K2 87.3(3) . 4_566
Cs2 O11 K2 0.00(6) 4_566 4_566
P2 O12 Fe1 150.7(6) 3_656 .
P2 O12 Fe4 90.9(5) 3_656 3_666
Fe1 O12 Fe4 117.9(4) . 3_666
P2 O12 K1 86.0(4) 3_656 3_656
Fe1 O12 K1 85.0(3) . 3_656
Fe4 O12 K1 117.0(4) 3_666 3_656
P4 O13 Fe1 143.5(7) . .
P4 O13 K1 94.3(5) . 3_656
Fe1 O13 K1 92.1(4) . 3_656
P4 O13 Cs1 102.0(5) . .
Fe1 O13 Cs1 113.0(4) . .
K1 O13 Cs1 96.0(3) 3_656 .
P3 O14 Fe2 103.1(6) . .
P3 O14 K4 131.4(7) . 4_565
Fe2 O14 K4 105.2(5) . 4_565
P3 O14 Cs4 131.4(7) . 4_565
Fe2 O14 Cs4 105.2(5) . 4_565
K4 O14 Cs4 0.000(16) 4_565 4_565
P1 O15 Fe2 134.0(8) . .
P1 O15 K4 105.6(5) . 1_554
Fe2 O15 K4 113.7(5) . 1_554
P1 O15 Cs4 105.6(5) . 1_554
Fe2 O15 Cs4 113.7(5) . 1_554
K4 O15 Cs4 0.00(5) 1_554 1_554
P1 O15 Cs2 96.5(6) . .
Fe2 O15 Cs2 98.2(4) . .
K4 O15 Cs2 101.5(3) 1_554 .
Cs4 O15 Cs2 101.5(3) 1_554 .
P1 O16 Fe4 131.2(8) 1_565 1_554
P1 O16 Cs4 100.5(5) 1_565 3_666
Fe4 O16 Cs4 128.3(5) 1_554 3_666
P1 O16 K4 100.5(5) 1_565 3_666
Fe4 O16 K4 128.3(5) 1_554 3_666
Cs4 O16 K4 0.00(8) 3_666 3_666
P1 O16 Cs4 103.4(5) 1_565 1_564
Fe4 O16 Cs4 88.0(4) 1_554 1_564
Cs4 O16 Cs4 79.2(3) 3_666 1_564
K4 O16 Cs4 79.2(3) 3_666 1_564
P1 O16 K4 103.4(5) 1_565 1_564
Fe4 O16 K4 88.0(4) 1_554 1_564
Cs4 O16 K4 79.2(3) 3_666 1_564
K4 O16 K4 79.2(3) 3_666 1_564
Cs4 O16 K4 0.00(6) 1_564 1_564
P1 O16 Cs1 81.8(5) 1_565 3_666
Fe4 O16 Cs1 97.7(5) 1_554 3_666
Cs4 O16 Cs1 88.1(3) 3_666 3_666
K4 O16 Cs1 88.1(3) 3_666 3_666
Cs4 O16 Cs1 166.9(4) 1_564 3_666
K4 O16 Cs1 166.9(4) 1_564 3_666
P4 O17 Fe4 140.1(8) . 3_666
P4 O17 Cs4 108.5(6) . 3_656
Fe4 O17 Cs4 94.2(5) 3_666 3_656
P4 O17 K4 108.5(6) . 3_656
Fe4 O17 K4 94.2(5) 3_666 3_656
Cs4 O17 K4 0.00(11) 3_656 3_656
P3 O18 K1 123.6(8) . .
P3 O18 K2 124.2(8) . 4_566
K1 O18 K2 96.1(5) . 4_566
P3 O18 Cs2 124.2(8) . 4_566
K1 O18 Cs2 96.1(5) . 4_566
K2 O18 Cs2 0.00(6) 4_566 4_566
P3 O18 Cs4 89.4(7) . .
K1 O18 Cs4 105.8(5) . .
K2 O18 Cs4 118.0(5) 4_566 .
Cs2 O18 Cs4 118.0(5) 4_566 .
P5 O19 K1 141.9(7) 1_455 .
P5 O19 Cs2 115.1(6) 1_455 .
K1 O19 Cs2 101.3(4) . .
P5 O19 Cs3 111.0(7) 1_455 .
K1 O19 Cs3 85.0(3) . .
Cs2 O19 Cs3 80.0(3) . .
P5 O19 Cs2 84.8(5) 1_455 4_566
K1 O19 Cs2 79.0(3) . 4_566
Cs2 O19 Cs2 98.5(4) . 4_566
Cs3 O19 Cs2 163.3(4) . 4_566
P1 O20 K1 131.7(7) . .
P1 O20 Cs3 140.7(7) . .
K1 O20 Cs3 86.7(3) . .
P1 O20 Cs2 104.2(7) . .
K1 O20 Cs2 94.1(4) . .
Cs3 O20 Cs2 76.1(3) . .
P1 O20 Cs1 79.3(6) . 3_656
K1 O20 Cs1 95.8(4) . 3_656
Cs3 O20 Cs1 90.6(3) . 3_656
Cs2 O20 Cs1 162.9(4) . 3_656

loop_
_geom_bond_atom_site_label_1
_geom_bond_atom_site_label_2
_geom_bond_distance
_geom_bond_site_symmetry_2
K1 O20 2.543(14) .
K1 O19 2.578(13) .
K1 O18 2.579(16) .
K1 O1 2.597(13) 3_656
K1 O11 2.698(12) .
K1 O7 3.081(13) 3_656
K1 O13 3.117(13) 3_656
K1 O12 3.279(10) 3_656
K1 P2 3.524(5) .
K1 P4 3.564(6) 3_656
K1 P3 3.590(6) .
K1 P1 3.692(5) .
Cs4 O14 2.848(13) 4_566
Cs4 O17 3.068(13) 3_656
Cs4 O16 3.102(13) 3_666
Cs4 O8 3.134(12) 3_666
Cs4 O15 3.197(12) 1_556
Cs4 O16 3.248(13) 1_546
Cs4 O6 3.277(15) 4_566
Cs4 O18 3.352(17) .
Cs4 O7 3.355(13) 3_656
Cs4 P3 3.638(4) .
Cs4 P1 3.711(5) 3_656
Cs4 Fe4 3.715(3) 1_545
Cs1 O2 3.142(10) 4_566
Cs1 O13 3.148(10) .
Cs1 O5 3.213(11) 4_566
Cs1 O8 3.227(11) 3_666
Cs1 O6 3.271(15) 4_566
Cs1 O9 3.300(11) 1_556
Cs1 O3 3.490(13) .
Cs1 O16 3.560(12) 3_666
Cs1 O20 3.650(14) 3_656
Cs1 O5 3.657(13) .
Cs1 P1 3.674(4) 3_656
Cs1 P4 3.763(4) .
Cs2 O18 2.879(14) 4_565
Cs2 O19 3.027(11) .
Cs2 O11 3.166(10) 4_565
Cs2 O10 3.170(10) 1_554
Cs2 O20 3.346(14) .
Cs2 O2 3.351(11) 4_465
Cs2 O15 3.488(13) .
Cs2 O19 3.672(13) 4_565
Cs2 O3 3.724(13) 4_465
Cs2 P5 3.836(4) 4_465
Cs2 P3 3.881(4) 4_565
Cs2 P5 3.902(4) 1_455
Cs3 O20 3.127(12) .
Cs3 O20 3.127(12) 3
Cs3 O1 3.146(11) 3_656
Cs3 O1 3.146(11) 1_454
Cs3 O19 3.181(12) 3
Cs3 O19 3.181(12) .
Cs3 O10 3.310(13) 3_556
Cs3 O10 3.310(13) 1_554
Cs3 O9 3.530(12) 1_455
Cs3 O9 3.530(12) 3_655
Cs3 P2 3.749(4) 3_556
Cs3 P2 3.749(4) 1_554
Fe1 O3 1.912(11) .
Fe1 O2 1.924(10) .
Fe1 O13 1.953(10) .
Fe1 O11 2.097(12) 1_655
Fe1 O12 2.102(9) .
Fe1 O1 2.124(11) .
Fe1 P2 2.689(5) 1_655
Fe1 K1 3.738(4) 3_656
Fe1 K2 4.003(2) 4_666
Fe1 Cs2 4.003(2) 4_666
Fe1 Cs1 4.203(2) 4_565
Fe2 O15 1.850(11) .
Fe2 O5 1.884(12) .
Fe2 O6 1.911(11) .
Fe2 O14 1.932(12) .
Fe2 O4 2.279(11) .
Fe2 P3 2.747(5) .
Fe2 K4 3.839(3) 4_565
Fe2 Cs4 3.839(3) 4_565
Fe2 Cs1 4.266(3) 4_565
Fe2 Cs4 4.289(3) 1_554
Fe3 O8 1.960(11) 3_666
Fe3 O8 1.960(11) 1_545
Fe3 O4 2.014(10) .
Fe3 O4 2.014(10) 3_656
Fe3 O7 2.022(10) 3_656
Fe3 O7 2.022(10) .
Fe3 Cs4 4.1776(17) 3_656
Fe4 O17 1.879(11) 3_666
Fe4 O9 1.882(10) 3_666
Fe4 O16 1.922(12) 1_556
Fe4 O10 1.997(11) 1_565
Fe4 O12 2.218(10) 3_666
Fe4 P2 2.718(5) 1_565
Fe4 Cs4 3.715(3) 1_565
Fe4 K4 3.715(3) 1_565
Fe4 Cs3 3.948(2) 1_566
Fe4 K3 3.948(2) 1_566
Fe4 Cs1 4.265(2) 3_667
P1 O20 1.475(13) .
P1 O15 1.548(11) .
P1 O16 1.550(12) 1_545
P1 O8 1.555(11) 1_545
P1 Cs1 3.674(4) 3_656
P1 Cs4 3.711(5) 3_656
P1 K4 3.711(5) 3_656
P1 Cs4 3.909(5) 1_554
P2 O1 1.515(12) 1_455
P2 O11 1.523(12) .
P2 O12 1.537(10) 3_656
P2 O10 1.556(12) .
P2 Fe1 2.689(5) 1_455
P2 Fe4 2.718(5) 1_545
P2 K1 3.743(6) 3_556
P2 K3 3.749(4) 1_556
P2 Cs3 3.749(4) 1_556
P2 Cs2 4.163(4) 1_556
P3 O18 1.448(14) .
P3 O4 1.530(10) .
P3 O6 1.558(13) 4_566
P3 O14 1.564(12) .
P3 Cs2 3.881(4) 4_566
P3 Cs4 4.056(4) 4_565
P4 O7 1.489(11) .
P4 O13 1.508(11) .
P4 O5 1.534(11) .
P4 O17 1.549(11) .
P4 K1 3.564(6) 3_656
P4 K4 3.851(4) 3_656
P4 Cs4 3.851(4) 3_656
P4 Cs1 3.983(4) 4_565
P5 O19 1.492(12) 1_655
P5 O3 1.514(11) 4_565
P5 O2 1.554(10) .
P5 O9 1.569(11) .
P5 Cs1 3.782(4) 4_565
P5 K2 3.836(4) 4_666
P5 Cs2 3.836(4) 4_666
P5 K1 3.864(6) 1_655
P5 Cs2 3.902(4) 1_655
P5 Cs3 3.969(4) 1_655
O1 P2 1.515(12) 1_655
O1 K1 2.597(13) 3_656
O1 Cs3 3.146(11) 1_656
O1 K3 3.146(11) 1_656
O2 Cs1 3.142(10) 4_565
O2 K2 3.351(11) 4_666
O2 Cs2 3.351(11) 4_666
O3 P5 1.514(11) 4_566
O3 Cs2 3.724(13) 4_666
O5 Cs1 3.213(11) 4_565
O6 P3 1.558(13) 4_565
O6 Cs1 3.271(15) 4_565
O6 Cs4 3.277(15) 4_565
O6 K4 3.277(15) 4_565
O7 K1 3.081(13) 3_656
O7 K4 3.355(13) 3_656
O7 Cs4 3.355(13) 3_656
O8 P1 1.555(11) 1_565
O8 Fe3 1.960(11) 1_565
O8 Cs4 3.134(12) 3_666
O8 K4 3.134(12) 3_666
O8 Cs1 3.227(11) 3_666
O9 Fe4 1.882(10) 3_666
O9 Cs1 3.300(11) 1_554
O9 Cs3 3.530(12) 1_655
O10 Fe4 1.997(11) 1_545
O10 K2 3.170(10) 1_556
O10 Cs2 3.170(10) 1_556
O10 K3 3.310(13) 1_556
O10 Cs3 3.310(13) 1_556
O11 Fe1 2.097(12) 1_455
O11 Cs2 3.166(10) 4_566
O11 K2 3.166(10) 4_566
O12 P2 1.537(10) 3_656
O12 Fe4 2.218(10) 3_666
O12 K1 3.279(10) 3_656
O13 K1 3.117(13) 3_656
O14 K4 2.848(13) 4_565
O14 Cs4 2.848(13) 4_565
O15 K4 3.197(12) 1_554
O15 Cs4 3.197(12) 1_554
O16 P1 1.550(12) 1_565
O16 Fe4 1.922(12) 1_554
O16 Cs4 3.102(13) 3_666
O16 K4 3.102(13) 3_666
O16 Cs4 3.248(13) 1_564
O16 K4 3.248(13) 1_564
O16 Cs1 3.560(12) 3_666
O17 Fe4 1.879(11) 3_666
O17 Cs4 3.068(13) 3_656
O17 K4 3.068(13) 3_656
O18 K2 2.879(14) 4_566
O18 Cs2 2.879(14) 4_566
O19 P5 1.492(12) 1_455
O19 Cs2 3.672(13) 4_566
O20 Cs1 3.650(14) 3_656
